data_2243251
loop_
_publ_author_name
'Kingsbury, Christopher J.'
'Flanagan, Keith J.'
'Kielmann, Marc'
'Twamley, Brendan'
'Senge, Mathias O.'

_publ_section_title
;
 Crystal structures of
 2,3,7,8,12,13,17,18-octabromo-5,10,15,20-tetrakis(pentafluorophenyl)porphyrin
 as the chloroform monosolvate and tetrahydrofuran monosolvate
;
_journal_coeditor_code TX2016
_journal_issue 2
_journal_name_full 'Acta Crystallographica Section E'
_journal_page_first 214
_journal_page_last 220
_journal_paper_doi 10.1107/S2056989020000432
_journal_volume 76
_journal_year 2020
_chemical_formula_iupac 'C44 H2 Br8 F20 N4, C H Cl3'
_chemical_formula_moiety 'C44 H2 Br8 F20 N4, C H Cl3'
_chemical_formula_sum 'C45 H3 Br8 Cl3 F20 N4'
_chemical_formula_weight 1725.14
_chemical_name_systematic
'2,3,7,8,12,13,17,18-Octabromo-5,10,15,20-tetrakis(pentafluorophenyl)porphyrin chloroform monosolvate'
_space_group_crystal_system monoclinic
_space_group_IT_number 4
_space_group_name_Hall 'P 2yb'
_space_group_name_H-M_alt 'P 1 21 1'
_atom_sites_solution_hydrogens geom
_atom_sites_solution_primary dual
_audit_creation_method
;
Olex2 1.2
(compiled 2018.05.29 svn.r3508 for OlexSys, GUI svn.r5506)
;
_cell_angle_alpha 90
_cell_angle_beta 104.6830(10)
_cell_angle_gamma 90
_cell_formula_units_Z 2
_cell_length_a 15.5162(7)
_cell_length_b 6.8288(3)
_cell_length_c 24.5631(12)
_cell_measurement_reflns_used 9974
_cell_measurement_temperature 100(2)
_cell_measurement_theta_max 32.54
_cell_measurement_theta_min 2.59
_cell_volume 2517.6(2)
_computing_cell_refinement
;
SAINT (Bruker, 2015)
;
_computing_data_collection
;
APEX3 (Bruker, 2017)
;
_computing_data_reduction
;
SAINT (Bruker, 2015)
;
_computing_molecular_graphics
;
<i>Shelxle</i> (H\"ubschle <i>et al.</i>,  2011)
;
_computing_publication_material
;
<i>OLEX2</i> (Dolomanov <i>et al.</i>,  2009)
;
_computing_structure_refinement
;
SHELXL (Sheldrick, 2015b)
;
_computing_structure_solution
;
SHELXT (Sheldrick, 2015a)
;
_diffrn_ambient_temperature 100(2)
_diffrn_detector 'Bruker APEXII area detector'
_diffrn_detector_area_resol_mean 7.9
_diffrn_measured_fraction_theta_full 1.000
_diffrn_measured_fraction_theta_max 0.999
_diffrn_measurement_device 'three-circle diffractometer'
_diffrn_measurement_device_type 'Bruker APEXII CCD'
_diffrn_measurement_method '\f and \w scans'
_diffrn_radiation_monochromator 'mirror optics'
_diffrn_radiation_probe x-ray
_diffrn_radiation_type MoK\a
_diffrn_radiation_wavelength 0.71073
_diffrn_reflns_av_R_equivalents 0.0282
_diffrn_reflns_av_unetI/netI 0.0309
_diffrn_reflns_limit_h_max 23
_diffrn_reflns_limit_h_min -23
_diffrn_reflns_limit_k_max 10
_diffrn_reflns_limit_k_min -10
_diffrn_reflns_limit_l_max 36
_diffrn_reflns_limit_l_min -37
_diffrn_reflns_number 107677
_diffrn_reflns_theta_full 25.242
_diffrn_reflns_theta_max 32.576
_diffrn_reflns_theta_min 1.357
_diffrn_source 'microfocus sealed X-ray tube'
_diffrn_standards_number 0
_exptl_absorpt_coefficient_mu 6.646
_exptl_absorpt_correction_T_max 0.7464
_exptl_absorpt_correction_T_min 0.4582
_exptl_absorpt_correction_type multi-scan
_exptl_absorpt_process_details
;
(SADABS; Bruker, 2016)
;
_exptl_crystal_colour blue
_exptl_crystal_density_diffrn 2.276
_exptl_crystal_description Block
_exptl_crystal_F_000 1624
_exptl_crystal_size_max 0.309
_exptl_crystal_size_mid 0.304
_exptl_crystal_size_min 0.114
_refine_diff_density_max 0.522
_refine_diff_density_min -0.464
_refine_ls_abs_structure_details
;
 Refined as an inversion twin.
;
_refine_ls_abs_structure_Flack 0.010(4)
_refine_ls_extinction_method none
_refine_ls_goodness_of_fit_ref 1.027
_refine_ls_hydrogen_treatment constr
_refine_ls_matrix_type full
_refine_ls_number_parameters 763
_refine_ls_number_reflns 18291
_refine_ls_number_restraints 244
_refine_ls_restrained_S_all 1.037
_refine_ls_R_factor_all 0.0241
_refine_ls_R_factor_gt 0.0204
_refine_ls_shift/su_max 0.002
_refine_ls_shift/su_mean 0.000
_refine_ls_structure_factor_coef Fsqd
_refine_ls_weighting_details 'w=1/[\s^2^(Fo^2^)+(0.0025P)^2^+1.0050P] where P=(Fo^2^+2Fc^2^)/3'
_refine_ls_weighting_scheme calc
_refine_ls_wR_factor_gt 0.0422
_refine_ls_wR_factor_ref 0.0433
_reflns_number_gt 17164
_reflns_number_total 18291
_reflns_threshold_expression 'I > 2\s(I)'
_cod_data_source_file tx2016sup1.cif
_cod_data_source_block 1_CHCl3
_cod_database_code 2243251
_shelx_space_group_comment
;
The symmetry employed for this shelxl refinement is uniquely defined
by the following loop, which should always be used as a source of
symmetry information in preference to the above space-group names.
They are only intended as comments.
;
_shelx_estimated_absorpt_t_min 0.233
_shelx_estimated_absorpt_t_max 0.518

loop_
_space_group_symop_operation_xyz
'x, y, z'
'-x, y+1/2, -z'

loop_
_atom_site_type_symbol
_atom_site_label
_atom_site_fract_x
_atom_site_fract_y
_atom_site_fract_z
_atom_site_U_iso_or_equiv
_atom_site_adp_type
_atom_site_calc_flag
_atom_site_occupancy
_atom_site_disorder_assembly
_atom_site_disorder_group
C C1 0.79032(16) 0.5406(4) 0.87273(10) 0.0134(4) Uani d 1 . .
Br Br1 0.87104(2) 0.43518(5) 0.99180(2) 0.02349(6) Uani d 1 . .
C C2 0.86821(16) 0.5046(4) 0.91809(10) 0.0152(4) Uani d 1 . .
Br Br2 1.05536(2) 0.43897(5) 0.93835(2) 0.02288(6) Uani d 1 . .
C C3 0.94138(16) 0.5053(4) 0.89661(10) 0.0153(4) Uani d 1 . .
Br Br3 1.06413(2) 0.81653(4) 0.70329(2) 0.02160(6) Uani d 1 . .
C C4 0.91257(15) 0.5427(4) 0.83707(10) 0.0132(4) Uani d 1 . .
Br Br4 0.92250(2) 0.68017(4) 0.57534(2) 0.01783(5) Uani d 1 . .
C C5 0.96138(16) 0.5753(4) 0.79756(10) 0.0145(4) Uani d 1 . .
Br Br5 0.67971(2) -0.08433(4) 0.56768(2) 0.02307(5) Uani d 1 . .
C C6 0.92364(15) 0.5776(4) 0.73877(10) 0.0134(4) Uani d 1 . .
F F6 0.94084(10) 0.1746(3) 0.61796(6) 0.0201(3) Uani d 1 . .
Br Br6 0.49352(2) -0.08753(4) 0.62177(2) 0.02119(5) Uani d 1 . .
C C7 0.96548(16) 0.6523(4) 0.69563(10) 0.0154(4) Uani d 1 . .
F F7 0.98329(10) 0.0661(3) 0.52270(7) 0.0227(3) Uani d 1 . .
Br Br7 0.37497(2) 0.69017(4) 0.73639(2) 0.01604(5) Uani d 1 . .
C C8 0.91110(16) 0.5994(4) 0.64558(10) 0.0139(4) Uani d 1 . .
F F8 0.86376(11) 0.1210(3) 0.42128(7) 0.0246(4) Uani d 1 . .
Br Br8 0.51364(2) 0.86107(4) 0.86350(2) 0.01969(5) Uani d 1 . .
C C9 0.83861(15) 0.4866(3) 0.65798(10) 0.0133(4) Uani d 1 . .
F F9 0.70704(11) 0.3005(3) 0.41561(6) 0.0247(3) Uani d 1 . .
C C10 0.77912(15) 0.3636(4) 0.62036(10) 0.0139(4) Uani d 1 . .
F F10 0.66599(10) 0.4240(3) 0.51083(6) 0.0229(3) Uani d 1 . .
C C11 0.70159(15) 0.2861(4) 0.63184(10) 0.0137(4) Uani d 1 . .
F F11 0.41703(10) 0.4175(3) 0.58292(6) 0.0224(3) Uani d 1 . .
C C12 0.64841(16) 0.1194(4) 0.60940(10) 0.0150(4) Uani d 1 . .
F F12 0.24742(11) 0.2960(3) 0.54385(7) 0.0268(4) Uani d 1 . .
C C13 0.57470(16) 0.1181(4) 0.63059(10) 0.0149(4) Uani d 1 . .
F F13 0.16081(11) 0.1268(3) 0.61447(9) 0.0321(4) Uani d 1 . .
C C14 0.57932(15) 0.2834(4) 0.66693(10) 0.0130(4) Uani d 1 . .
F F14 0.24506(11) 0.0721(3) 0.72457(8) 0.0270(4) Uani d 1 . .
C C15 0.51835(15) 0.3577(3) 0.69576(10) 0.0127(4) Uani d 1 . .
F F15 0.41634(10) 0.1838(2) 0.76383(6) 0.0196(3) Uani d 1 . .
C C16 0.54601(15) 0.4764(3) 0.74374(10) 0.0126(4) Uani d 1 . .
F F16 0.59460(13) 0.3120(3) 0.91627(7) 0.0328(4) Uani d 1 . .
C C17 0.49068(15) 0.6028(3) 0.76885(10) 0.0138(4) Uani d 1 . .
F F17 0.54619(14) 0.3700(4) 1.01268(8) 0.0471(6) Uani d 1 . .
C C18 0.54346(15) 0.6649(4) 0.81857(10) 0.0141(4) Uani d 1 . .
F F18 0.60364(13) 0.6916(4) 1.07618(7) 0.0433(5) Uani d 1 . .
C C19 0.63021(15) 0.5740(4) 0.82428(10) 0.0133(4) Uani d 1 . .
F F19 0.71156(14) 0.9551(4) 1.04248(8) 0.0435(5) Uani d 1 . .
C C20 0.70187(16) 0.5724(4) 0.87352(10) 0.0140(4) Uani d 1 . .
F F20 0.76215(12) 0.8962(3) 0.94747(8) 0.0315(4) Uani d 1 . .
N N21 0.82117(13) 0.5520(3) 0.82522(8) 0.0122(3) Uani d 1 . .
H H21 0.786401 0.563972 0.790997 0.015 Uiso calc 1 . .
N N22 0.84463(13) 0.4908(3) 0.71443(8) 0.0129(4) Uani d 1 . .
N N23 0.65875(13) 0.3736(3) 0.66794(8) 0.0136(4) Uani d 1 . .
H H23 0.679701 0.475296 0.689186 0.016 Uiso calc 1 . .
Cl Cl1S 0.8289(3) 1.0578(6) 0.84825(15) 0.0405(6) Uani d 0.882(7) A 1
F F5 1.0834(12) 0.304(4) 0.7761(9) 0.0289(15) Uani d 0.462(7) B 1
F F4 1.2643(6) 0.3383(11) 0.8118(4) 0.0363(11) Uani d 0.462(7) B 1
F F3 1.3335(5) 0.6633(11) 0.8705(3) 0.0379(10) Uani d 0.462(7) B 1
F F2 1.2238(5) 0.9445(11) 0.8947(3) 0.0382(11) Uani d 0.462(7) B 1
F F1 1.0460(9) 0.900(3) 0.8631(7) 0.0303(14) Uani d 0.462(7) B 1
C C1S 0.7822(3) 1.0817(7) 0.7756(2) 0.0287(9) Uani d 0.882(7) A 1
H H 0.762829 1.220837 0.767873 0.034 Uiso calc 0.882(7) A 1
Cl Cl2S 0.68818(11) 0.9313(2) 0.75235(8) 0.0489(5) Uani d 0.882(7) A 1
Cl Cl3S 0.86152(16) 1.0294(2) 0.73764(8) 0.0461(4) Uani d 0.882(7) A 1
N N24 0.63172(13) 0.4721(3) 0.77706(8) 0.0132(4) Uani d 1 . .
C C51 1.0608(6) 0.603(3) 0.8183(10) 0.0210(7) Uani d 0.462(7) B 1
C C52 1.0984(7) 0.767(2) 0.8488(8) 0.0255(12) Uani d 0.462(7) B 1
C C53 1.1905(7) 0.7875(14) 0.8658(6) 0.0287(14) Uani d 0.462(7) B 1
C C54 1.2450(6) 0.6439(12) 0.8522(5) 0.0292(14) Uani d 0.462(7) B 1
C C55 1.2074(9) 0.4800(15) 0.8217(6) 0.0280(13) Uani d 0.462(7) B 1
C C56 1.1154(9) 0.460(2) 0.8047(8) 0.0241(9) Uani d 0.462(7) B 1
C C2S 0.770(2) 1.107(6) 0.7747(14) 0.0287(9) Uani d 0.118(7) A 2
H HA 0.763429 1.250725 0.766630 0.034 Uiso calc 0.118(7) A 2
C C51B 1.0594(5) 0.616(2) 0.8184(8) 0.0210(7) Uani d 0.538(7) B 2
C C52B 1.0853(6) 0.793(2) 0.8456(7) 0.0255(12) Uani d 0.538(7) B 2
C C53B 1.1752(6) 0.8393(12) 0.8646(5) 0.0287(14) Uani d 0.538(7) B 2
C C54B 1.2393(5) 0.7081(11) 0.8564(4) 0.0292(14) Uani d 0.538(7) B 2
C C55B 1.2134(7) 0.5311(12) 0.8292(5) 0.0280(13) Uani d 0.538(7) B 2
C C56B 1.1235(8) 0.4852(18) 0.8102(7) 0.0241(9) Uani d 0.538(7) B 2
F F1B 1.0276(8) 0.927(2) 0.8547(6) 0.0303(14) Uani d 0.538(7) B 2
F F2B 1.2028(4) 1.0127(9) 0.8910(3) 0.0382(11) Uani d 0.538(7) B 2
F F3B 1.3255(4) 0.7480(10) 0.8757(3) 0.0379(10) Uani d 0.538(7) B 2
F F4B 1.2721(5) 0.4032(10) 0.8213(3) 0.0363(11) Uani d 0.538(7) B 2
F F5B 1.0987(10) 0.315(4) 0.7843(8) 0.0289(15) Uani d 0.538(7) B 2
C C101 0.80163(15) 0.3017(4) 0.56770(10) 0.0137(4) Uani d 1 . .
C C102 0.88211(16) 0.2099(4) 0.56870(10) 0.0148(4) Uani d 1 . .
C C103 0.90484(16) 0.1527(4) 0.52009(11) 0.0158(4) Uani d 1 . .
C C104 0.84515(17) 0.1824(4) 0.46866(10) 0.0180(4) Uani d 1 . .
C C105 0.76466(16) 0.2730(4) 0.46601(10) 0.0171(5) Uani d 1 . .
C C106 0.74383(15) 0.3321(4) 0.51480(10) 0.0159(4) Uani d 1 . .
C C151 0.42329(15) 0.3018(4) 0.67476(10) 0.0127(4) Uani d 1 . .
C C152 0.37698(16) 0.3310(4) 0.61870(10) 0.0156(4) Uani d 1 . .
C C153 0.28927(17) 0.2728(4) 0.59851(11) 0.0188(5) Uani d 1 . .
C C154 0.24496(15) 0.1857(4) 0.63424(12) 0.0206(5) Uani d 1 . .
C C155 0.28786(16) 0.1582(4) 0.69014(12) 0.0189(5) Uani d 1 . .
C C156 0.37625(16) 0.2150(4) 0.70987(10) 0.0149(4) Uani d 1 . .
C C201 0.67914(16) 0.6031(4) 0.92807(10) 0.0167(5) Uani d 1 . .
C C202 0.62418(17) 0.4721(4) 0.94653(11) 0.0214(5) Uani d 1 . .
C C203 0.59867(19) 0.5003(5) 0.99606(12) 0.0291(7) Uani d 1 . .
C C204 0.62785(19) 0.6622(6) 1.02837(11) 0.0306(7) Uani d 1 . .
C C205 0.68316(19) 0.7956(5) 1.01145(12) 0.0276(6) Uani d 1 . .
C C206 0.70860(18) 0.7645(4) 0.96233(11) 0.0212(5) Uani d 1 . .
Cl Cl4S 0.8187(18) 0.975(3) 0.7296(6) 0.069(4) Uani d 0.118(7) A 2
Cl Cl5S 0.6705(9) 0.989(2) 0.7786(10) 0.068(5) Uani d 0.118(7) A 2
Cl Cl6S 0.839(2) 1.047(5) 0.8409(12) 0.049(6) Uani d 0.118(7) A 2

loop_
_atom_site_aniso_label
_atom_site_aniso_U_11
_atom_site_aniso_U_22
_atom_site_aniso_U_33
_atom_site_aniso_U_12
_atom_site_aniso_U_13
_atom_site_aniso_U_23
C1 0.0128(10) 0.0167(10) 0.0107(10) -0.0011(8) 0.0027(8) 0.0002(8)
Br1 0.02061(12) 0.03766(15) 0.01195(10) 0.00155(11) 0.00370(9) 0.00789(11)
C2 0.0145(11) 0.0201(11) 0.0109(10) -0.0009(8) 0.0028(8) 0.0020(8)
Br2 0.01293(10) 0.03700(15) 0.01655(11) 0.00356(11) -0.00026(8) 0.00561(11)
C3 0.0113(10) 0.0210(11) 0.0123(10) -0.0005(8) 0.0005(8) 0.0023(8)
Br3 0.01564(11) 0.03080(14) 0.01819(12) -0.01240(10) 0.00399(9) 0.00174(10)
C4 0.0095(9) 0.0170(10) 0.0118(10) -0.0019(8) 0.0001(8) 0.0004(8)
Br4 0.01723(11) 0.02391(11) 0.01397(10) -0.00445(10) 0.00694(8) 0.00244(9)
C5 0.0118(10) 0.0193(11) 0.0127(10) -0.0041(8) 0.0037(8) -0.0012(8)
Br5 0.02230(12) 0.02245(12) 0.02858(13) -0.00561(10) 0.01408(10) -0.01180(10)
C6 0.0099(9) 0.0176(10) 0.0126(10) -0.0019(8) 0.0023(8) 0.0002(8)
F6 0.0148(6) 0.0309(8) 0.0135(7) 0.0038(7) 0.0017(5) 0.0026(6)
Br6 0.01599(11) 0.01999(12) 0.02962(13) -0.00840(10) 0.00952(9) -0.00895(10)
C7 0.0120(10) 0.0205(12) 0.0142(10) -0.0053(8) 0.0041(8) 0.0001(8)
F7 0.0154(7) 0.0339(9) 0.0219(8) 0.0074(7) 0.0103(6) 0.0043(7)
Br7 0.01161(10) 0.01818(10) 0.01770(11) 0.00211(9) 0.00253(8) -0.00019(9)
C8 0.0120(10) 0.0191(11) 0.0116(10) -0.0025(8) 0.0047(8) 0.0023(8)
F8 0.0231(8) 0.0395(10) 0.0144(7) 0.0028(7) 0.0105(6) -0.0013(6)
Br8 0.01666(11) 0.02534(12) 0.01741(11) 0.00252(9) 0.00493(9) -0.00738(9)
C9 0.0100(10) 0.0175(10) 0.0128(10) -0.0026(8) 0.0037(8) -0.0001(8)
F9 0.0191(7) 0.0417(10) 0.0109(7) 0.0042(7) -0.0004(6) 0.0005(7)
C10 0.0106(9) 0.0192(10) 0.0121(10) -0.0008(8) 0.0035(8) 0.0003(8)
F10 0.0136(6) 0.0366(9) 0.0176(7) 0.0075(7) 0.0026(5) 0.0001(7)
C11 0.0114(10) 0.0179(11) 0.0119(10) -0.0016(8) 0.0033(8) -0.0017(8)
F11 0.0190(7) 0.0339(9) 0.0147(7) -0.0046(7) 0.0046(5) 0.0036(7)
C12 0.0127(10) 0.0191(10) 0.0141(10) -0.0018(8) 0.0049(8) -0.0044(8)
F12 0.0194(8) 0.0364(9) 0.0186(8) -0.0014(7) -0.0059(6) 0.0008(7)
C13 0.0113(10) 0.0174(10) 0.0163(11) -0.0050(8) 0.0037(8) -0.0035(8)
F13 0.0092(7) 0.0391(10) 0.0436(11) -0.0090(7) -0.0015(7) 0.0024(8)
C14 0.0106(9) 0.0178(11) 0.0108(10) -0.0036(8) 0.0029(8) -0.0016(8)
F14 0.0167(7) 0.0310(9) 0.0364(10) -0.0066(7) 0.0128(7) 0.0085(7)
C15 0.0100(9) 0.0160(10) 0.0117(10) -0.0029(8) 0.0024(7) 0.0003(8)
F15 0.0187(7) 0.0241(7) 0.0160(7) -0.0034(7) 0.0044(5) 0.0046(6)
C16 0.0094(9) 0.0155(10) 0.0132(10) -0.0019(8) 0.0035(8) 0.0008(8)
F16 0.0387(10) 0.0377(10) 0.0246(9) -0.0199(8) 0.0130(8) -0.0029(8)
C17 0.0121(10) 0.0155(10) 0.0142(10) -0.0010(8) 0.0043(8) 0.0008(8)
F17 0.0390(11) 0.0824(18) 0.0253(9) -0.0214(12) 0.0179(8) 0.0062(10)
C18 0.0129(10) 0.0165(11) 0.0142(10) -0.0020(8) 0.0061(8) -0.0021(8)
F18 0.0316(10) 0.0870(17) 0.0141(8) 0.0069(11) 0.0110(7) -0.0063(10)
C19 0.0115(10) 0.0166(10) 0.0119(10) -0.0015(8) 0.0031(8) -0.0009(8)
F19 0.0423(11) 0.0587(14) 0.0298(10) -0.0051(10) 0.0096(8) -0.0288(10)
C20 0.0130(10) 0.0177(10) 0.0114(10) -0.0029(8) 0.0030(8) -0.0009(8)
F20 0.0314(9) 0.0332(10) 0.0319(9) -0.0137(8) 0.0119(7) -0.0134(8)
N21 0.0085(8) 0.0167(9) 0.0105(9) -0.0010(7) 0.0008(7) 0.0010(7)
N22 0.0103(8) 0.0171(9) 0.0109(9) -0.0028(7) 0.0022(7) -0.0005(7)
N23 0.0102(8) 0.0179(9) 0.0137(9) -0.0050(7) 0.0048(7) -0.0047(7)
Cl1S 0.0756(12) 0.0204(8) 0.0225(8) 0.0033(7) 0.0072(7) 0.0020(7)
F5 0.011(4) 0.043(2) 0.030(5) 0.008(4) 0.001(3) 0.002(3)
F4 0.0166(13) 0.053(3) 0.041(2) 0.007(2) 0.0093(14) 0.006(2)
F3 0.0136(12) 0.066(3) 0.0308(14) -0.014(2) -0.0003(9) 0.008(2)
F2 0.030(2) 0.051(3) 0.0291(13) -0.0231(19) 0.0003(16) -0.007(2)
F1 0.026(4) 0.038(4) 0.024(4) -0.012(3) 0.001(3) -0.009(2)
C1S 0.044(2) 0.0133(18) 0.0273(15) 0.0029(14) 0.0058(15) 0.0024(12)
Cl2S 0.0507(7) 0.0301(6) 0.0534(9) -0.0098(5) -0.0100(6) 0.0206(6)
Cl3S 0.0720(11) 0.0283(6) 0.0474(8) 0.0150(6) 0.0326(8) 0.0138(5)
N24 0.0100(8) 0.0178(9) 0.0117(9) -0.0008(7) 0.0027(7) -0.0017(7)
C51 0.0106(10) 0.038(2) 0.0130(11) -0.0062(11) 0.0011(9) 0.0038(14)
C52 0.014(2) 0.047(3) 0.0141(19) -0.012(2) 0.000(2) 0.001(2)
C53 0.019(3) 0.051(4) 0.0150(13) -0.016(3) 0.0008(19) 0.001(3)
C54 0.0128(14) 0.055(4) 0.0175(18) -0.012(3) -0.0001(13) 0.007(3)
C55 0.0096(16) 0.055(4) 0.019(3) -0.004(3) 0.0040(17) 0.008(3)
C56 0.0091(19) 0.047(3) 0.015(3) -0.0042(16) -0.0001(16) 0.0050(19)
C2S 0.044(2) 0.0133(18) 0.0273(15) 0.0029(14) 0.0058(15) 0.0024(12)
C51B 0.0106(10) 0.038(2) 0.0130(11) -0.0062(11) 0.0011(9) 0.0038(14)
C52B 0.014(2) 0.047(3) 0.0141(19) -0.012(2) 0.000(2) 0.001(2)
C53B 0.019(3) 0.051(4) 0.0150(13) -0.016(3) 0.0008(19) 0.001(3)
C54B 0.0128(14) 0.055(4) 0.0175(18) -0.012(3) -0.0001(13) 0.007(3)
C55B 0.0096(16) 0.055(4) 0.019(3) -0.004(3) 0.0040(17) 0.008(3)
C56B 0.0091(19) 0.047(3) 0.015(3) -0.0042(16) -0.0001(16) 0.0050(19)
F1B 0.026(4) 0.038(4) 0.024(4) -0.012(3) 0.001(3) -0.009(2)
F2B 0.030(2) 0.051(3) 0.0291(13) -0.0231(19) 0.0003(16) -0.007(2)
F3B 0.0136(12) 0.066(3) 0.0308(14) -0.014(2) -0.0003(9) 0.008(2)
F4B 0.0166(13) 0.053(3) 0.041(2) 0.007(2) 0.0093(14) 0.006(2)
F5B 0.011(4) 0.043(2) 0.030(5) 0.008(4) 0.001(3) 0.002(3)
C101 0.0109(9) 0.0190(10) 0.0118(10) -0.0015(8) 0.0039(8) -0.0007(8)
C102 0.0121(10) 0.0187(11) 0.0137(10) -0.0012(8) 0.0036(8) 0.0011(8)
C103 0.0127(10) 0.0203(12) 0.0165(11) 0.0011(8) 0.0076(8) 0.0024(8)
C104 0.0187(11) 0.0232(11) 0.0139(10) -0.0010(10) 0.0078(8) -0.0004(10)
C105 0.0143(11) 0.0254(12) 0.0108(10) -0.0016(9) 0.0017(8) 0.0001(9)
C106 0.0113(10) 0.0204(11) 0.0166(11) -0.0007(8) 0.0047(8) -0.0004(9)
C151 0.0095(9) 0.0155(10) 0.0134(10) -0.0018(8) 0.0034(8) -0.0021(8)
C152 0.0137(10) 0.0190(11) 0.0141(10) -0.0026(9) 0.0036(8) -0.0008(8)
C153 0.0146(11) 0.0212(12) 0.0178(12) 0.0003(9) -0.0011(9) -0.0020(9)
C154 0.0071(9) 0.0209(11) 0.0314(13) -0.0036(9) 0.0003(9) -0.0004(11)
C155 0.0119(10) 0.0183(12) 0.0284(13) -0.0023(9) 0.0087(9) 0.0030(10)
C156 0.0129(10) 0.0165(11) 0.0161(11) -0.0003(8) 0.0053(8) 0.0005(8)
C201 0.0119(10) 0.0268(12) 0.0109(10) -0.0014(9) 0.0022(8) -0.0014(9)
C202 0.0163(11) 0.0328(14) 0.0151(11) -0.0054(10) 0.0040(9) 0.0002(10)
C203 0.0191(13) 0.054(2) 0.0155(12) -0.0046(12) 0.0070(10) 0.0053(12)
C204 0.0180(12) 0.063(2) 0.0108(11) 0.0059(14) 0.0043(9) -0.0027(13)
C205 0.0209(13) 0.0445(17) 0.0154(12) 0.0019(12) 0.0010(10) -0.0117(12)
C206 0.0163(11) 0.0303(13) 0.0172(12) -0.0024(10) 0.0045(9) -0.0051(10)
Cl4S 0.123(11) 0.048(7) 0.037(5) 0.045(7) 0.024(7) 0.015(5)
Cl5S 0.052(6) 0.044(6) 0.097(10) -0.017(5) -0.003(6) 0.036(6)
Cl6S 0.075(10) 0.025(5) 0.032(8) -0.003(7) -0.015(8) -0.010(6)

loop_
_atom_type_symbol
_atom_type_description
_atom_type_scat_dispersion_real
_atom_type_scat_dispersion_imag
_atom_type_scat_source
C C 0.0033 0.0016 'International Tables Vol C Tables 4.2.6.8 and 6.1.1.4'
H H 0.0000 0.0000 'International Tables Vol C Tables 4.2.6.8 and 6.1.1.4'
Br Br -0.2901 2.4595 'International Tables Vol C Tables 4.2.6.8 and 6.1.1.4'
Cl Cl 0.1484 0.1585 'International Tables Vol C Tables 4.2.6.8 and 6.1.1.4'
F F 0.0171 0.0103 'International Tables Vol C Tables 4.2.6.8 and 6.1.1.4'
N N 0.0061 0.0033 'International Tables Vol C Tables 4.2.6.8 and 6.1.1.4'

loop_
_geom_angle_atom_site_label_1
_geom_angle_atom_site_label_2
_geom_angle_atom_site_label_3
_geom_angle
C20 C1 C2 130.6(2)
N21 C1 C2 105.2(2)
N21 C1 C20 124.1(2)
C1 C2 Br1 127.12(18)
C3 C2 C1 108.4(2)
C3 C2 Br1 123.99(19)
C2 C3 Br2 123.52(19)
C2 C3 C4 108.6(2)
C4 C3 Br2 127.57(19)
C5 C4 C3 130.8(2)
N21 C4 C3 105.2(2)
N21 C4 C5 124.0(2)
C4 C5 C6 123.8(2)
C4 C5 C51 118.4(10)
C4 C5 C51B 118.3(8)
C6 C5 C51 117.8(10)
C6 C5 C51B 117.9(8)
C5 C6 C7 126.6(2)
N22 C6 C5 122.6(2)
N22 C6 C7 110.5(2)
C6 C7 Br3 129.58(18)
C8 C7 Br3 123.96(18)
C8 C7 C6 106.0(2)
C7 C8 Br4 125.40(18)
C7 C8 C9 106.7(2)
C9 C8 Br4 127.57(18)
C10 C9 C8 126.2(2)
N22 C9 C8 110.1(2)
N22 C9 C10 122.9(2)
C9 C10 C101 118.8(2)
C11 C10 C9 123.0(2)
C11 C10 C101 118.0(2)
C10 C11 C12 131.3(2)
N23 C11 C10 123.0(2)
N23 C11 C12 105.6(2)
C11 C12 Br5 126.88(18)
C13 C12 Br5 124.21(19)
C13 C12 C11 108.3(2)
C12 C13 Br6 124.44(19)
C12 C13 C14 108.5(2)
C14 C13 Br6 126.40(18)
C15 C14 C13 131.5(2)
N23 C14 C13 105.6(2)
N23 C14 C15 122.9(2)
C14 C15 C151 117.8(2)
C16 C15 C14 121.8(2)
C16 C15 C151 120.4(2)
C15 C16 C17 127.5(2)
N24 C16 C15 122.1(2)
N24 C16 C17 110.2(2)
C16 C17 Br7 127.80(18)
C18 C17 Br7 125.52(19)
C18 C17 C16 106.3(2)
C17 C18 Br8 125.01(18)
C17 C18 C19 106.6(2)
C19 C18 Br8 127.61(17)
C20 C19 C18 126.2(2)
N24 C19 C18 110.6(2)
N24 C19 C20 123.0(2)
C1 C20 C19 123.4(2)
C1 C20 C201 119.6(2)
C19 C20 C201 117.0(2)
C1 N21 C4 112.39(19)
C1 N21 H21 123.8
C4 N21 H21 123.8
C6 N22 C9 106.16(19)
C11 N23 H23 124.1
C14 N23 C11 111.9(2)
C14 N23 H23 124.1
Cl1S C1S H 108.0
Cl1S C1S Cl2S 111.8(3)
Cl1S C1S Cl3S 110.9(3)
Cl2S C1S H 108.0
Cl2S C1S Cl3S 110.1(3)
Cl3S C1S H 108.0
C19 N24 C16 105.90(19)
C52 C51 C5 122.6(11)
C52 C51 C56 120.0
C56 C51 C5 117.4(11)
F1 C52 C51 119.4(12)
F1 C52 C53 120.5(11)
C53 C52 C51 120.0
F2 C53 C52 118.4(7)
F2 C53 C54 121.6(7)
C52 C53 C54 120.0
F3 C54 C53 118.9(6)
F3 C54 C55 121.0(6)
C55 C54 C53 120.0
F4 C55 C54 117.6(8)
F4 C55 C56 122.4(8)
C54 C55 C56 120.0
F5 C56 C51 122.3(14)
F5 C56 C55 117.7(14)
C55 C56 C51 120.0
Cl4S C2S HA 114.7
Cl4S C2S Cl5S 109(2)
Cl4S C2S Cl6S 102(2)
Cl5S C2S HA 114.7
Cl6S C2S HA 114.7
Cl6S C2S Cl5S 100(2)
C52B C51B C5 118.1(9)
C52B C51B C56B 120.0
C56B C51B C5 121.9(9)
C53B C52B C51B 120.0
F1B C52B C51B 123.4(10)
F1B C52B C53B 116.6(10)
C52B C53B C54B 120.0
F2B C53B C52B 121.4(6)
F2B C53B C54B 118.6(6)
C53B C54B C55B 120.0
F3B C54B C53B 120.5(5)
F3B C54B C55B 119.5(5)
C54B C55B C56B 120.0
F4B C55B C54B 121.6(6)
F4B C55B C56B 118.4(7)
C55B C56B C51B 120.0
F5B C56B C51B 120.0(11)
F5B C56B C55B 120.0(11)
C102 C101 C10 121.4(2)
C102 C101 C106 116.5(2)
C106 C101 C10 122.1(2)
F6 C102 C101 119.9(2)
F6 C102 C103 117.7(2)
C103 C102 C101 122.4(2)
F7 C103 C102 120.7(2)
F7 C103 C104 120.0(2)
C104 C103 C102 119.3(2)
F8 C104 C103 120.6(2)
F8 C104 C105 119.5(2)
C103 C104 C105 119.9(2)
F9 C105 C104 119.2(2)
F9 C105 C106 120.8(2)
C106 C105 C104 119.9(2)
F10 C106 C101 119.4(2)
F10 C106 C105 118.6(2)
C105 C106 C101 122.0(2)
C152 C151 C15 121.6(2)
C156 C151 C15 121.6(2)
C156 C151 C152 116.8(2)
F11 C152 C151 120.2(2)
F11 C152 C153 118.1(2)
C153 C152 C151 121.7(2)
F12 C153 C152 120.4(2)
F12 C153 C154 119.6(2)
C154 C153 C152 120.0(2)
F13 C154 C153 119.9(2)
F13 C154 C155 120.2(2)
C155 C154 C153 120.0(2)
F14 C155 C154 119.9(2)
F14 C155 C156 120.5(2)
C154 C155 C156 119.6(2)
F15 C156 C151 119.9(2)
F15 C156 C155 118.3(2)
C155 C156 C151 121.9(2)
C202 C201 C20 120.6(2)
C202 C201 C206 116.6(2)
C206 C201 C20 122.8(2)
F16 C202 C201 119.9(2)
F16 C202 C203 117.9(3)
C203 C202 C201 122.2(3)
F17 C203 C202 120.5(3)
F17 C203 C204 119.8(3)
C204 C203 C202 119.7(3)
F18 C204 C203 120.4(3)
F18 C204 C205 119.9(3)
C203 C204 C205 119.7(3)
F19 C205 C204 120.2(3)
F19 C205 C206 119.9(3)
C206 C205 C204 119.9(3)
F20 C206 C201 120.0(2)
F20 C206 C205 118.1(3)
C205 C206 C201 121.9(3)

loop_
_geom_bond_atom_site_label_1
_geom_bond_atom_site_label_2
_geom_bond_distance
C1 C2 1.442(3)
C1 C20 1.394(3)
C1 N21 1.371(3)
Br1 C2 1.861(2)
C2 C3 1.368(3)
Br2 C3 1.862(2)
C3 C4 1.439(3)
Br3 C7 1.868(2)
C4 C5 1.392(3)
C4 N21 1.375(3)
Br4 C8 1.862(2)
C5 C6 1.414(3)
C5 C51 1.510(9)
C5 C51B 1.504(8)
Br5 C12 1.864(2)
C6 C7 1.467(3)
C6 N22 1.357(3)
F6 C102 1.339(3)
Br6 C13 1.862(2)
C7 C8 1.352(3)
F7 C103 1.340(3)
Br7 C17 1.868(2)
C8 C9 1.458(3)
F8 C104 1.336(3)
Br8 C18 1.867(2)
C9 C10 1.407(3)
C9 N22 1.366(3)
F9 C105 1.344(3)
C10 C11 1.407(3)
C10 C101 1.484(3)
F10 C106 1.343(3)
C11 C12 1.432(3)
C11 N23 1.372(3)
F11 C152 1.336(3)
C12 C13 1.371(3)
F12 C153 1.344(3)
C13 C14 1.430(3)
F13 C154 1.335(3)
C14 C15 1.412(3)
C14 N23 1.372(3)
F14 C155 1.337(3)
C15 C16 1.405(3)
C15 C151 1.484(3)
F15 C156 1.331(3)
C16 C17 1.460(3)
C16 N24 1.374(3)
F16 C202 1.336(3)
C17 C18 1.354(3)
F17 C203 1.338(4)
C18 C19 1.456(3)
F18 C204 1.336(3)
C19 C20 1.420(3)
C19 N24 1.358(3)
F19 C205 1.339(4)
C20 C201 1.484(3)
F20 C206 1.336(3)
N21 H21 0.8800
N23 H23 0.8800
Cl1S C1S 1.755(5)
F5 C56 1.30(3)
F4 C55 1.372(13)
F3 C54 1.338(11)
F2 C53 1.317(11)
F1 C52 1.32(2)
C1S H 1.0000
C1S Cl2S 1.757(5)
C1S Cl3S 1.760(5)
C51 C52 1.3900
C51 C56 1.3900
C52 C53 1.3900
C53 C54 1.3900
C54 C55 1.3900
C55 C56 1.3900
C2S HA 1.0000
C2S Cl4S 1.75(3)
C2S Cl5S 1.76(3)
C2S Cl6S 1.76(3)
C51B C52B 1.3900
C51B C56B 1.3900
C52B C53B 1.3900
C52B F1B 1.335(16)
C53B C54B 1.3900
C53B F2B 1.366(10)
C54B C55B 1.3900
C54B F3B 1.330(9)
C55B C56B 1.3900
C55B F4B 1.312(11)
C56B F5B 1.34(2)
C101 C102 1.392(3)
C101 C106 1.395(3)
C102 C103 1.384(3)
C103 C104 1.379(3)
C104 C105 1.380(4)
C105 C106 1.378(3)
C151 C152 1.397(3)
C151 C156 1.395(3)
C152 C153 1.383(3)
C153 C154 1.380(4)
C154 C155 1.378(4)
C155 C156 1.389(3)
C201 C202 1.389(4)
C201 C206 1.391(4)
C202 C203 1.385(4)
C203 C204 1.369(5)
C204 C205 1.385(5)
C205 C206 1.378(4)

loop_
_geom_hbond_atom_site_label_D
_geom_hbond_atom_site_label_H
_geom_hbond_atom_site_label_A
_geom_hbond_distance_DH
_geom_hbond_distance_HA
_geom_hbond_distance_DA
_geom_hbond_angle_DHA
_geom_hbond_publ_flag
N21 H21 N22 0.88 2.34 2.866(3) 118.7 yes
N21 H21 N24 0.88 2.42 2.928(3) 117.2 yes
N23 H23 N22 0.88 2.48 2.931(3) 112.6 yes
N23 H23 N24 0.88 2.46 2.895(3) 111.4 yes

loop_
_geom_torsion_atom_site_label_1
_geom_torsion_atom_site_label_2
_geom_torsion_atom_site_label_3
_geom_torsion_atom_site_label_4
_geom_torsion
C1 C2 C3 Br2 -173.32(18)
C1 C2 C3 C4 0.3(3)
C1 C20 C201 C202 -117.1(3)
C1 C20 C201 C206 64.9(4)
Br1 C2 C3 Br2 -0.6(3)
Br1 C2 C3 C4 172.97(18)
C2 C1 C20 C19 -169.3(3)
C2 C1 C20 C201 9.6(4)
C2 C1 N21 C4 -5.1(3)
C2 C3 C4 C5 173.4(3)
C2 C3 C4 N21 -3.2(3)
Br2 C3 C4 C5 -13.4(4)
Br2 C3 C4 N21 170.02(19)
C3 C4 C5 C6 169.0(3)
C3 C4 C5 C51 -9.0(9)
C3 C4 C5 C51B -12.9(8)
C3 C4 N21 C1 5.2(3)
Br3 C7 C8 Br4 -0.7(3)
Br3 C7 C8 C9 -174.94(18)
C4 C5 C6 C7 165.5(2)
C4 C5 C6 N22 -21.1(4)
C4 C5 C51 C52 -68.3(13)
C4 C5 C51 C56 113.2(9)
C4 C5 C51B C52B -69.1(10)
C4 C5 C51B C56B 112.2(8)
Br4 C8 C9 C10 22.4(4)
Br4 C8 C9 N22 -167.51(18)
C5 C4 N21 C1 -171.6(2)
C5 C6 C7 Br3 -16.5(4)
C5 C6 C7 C8 171.4(2)
C5 C6 N22 C9 -167.7(2)
C5 C51 C52 F1 3.7(15)
C5 C51 C52 C53 -178.5(18)
C5 C51 C56 F5 -1.1(18)
C5 C51 C56 C55 178.6(17)
C5 C51B C52B C53B -178.7(15)
C5 C51B C52B F1B 1.0(13)
C5 C51B C56B C55B 178.6(15)
C5 C51B C56B F5B -1.6(15)
Br5 C12 C13 Br6 0.4(3)
Br5 C12 C13 C14 171.48(18)
C6 C5 C51 C52 113.6(10)
C6 C5 C51 C56 -64.9(12)
C6 C5 C51B C52B 109.1(8)
C6 C5 C51B C56B -69.6(11)
C6 C7 C8 Br4 171.98(18)
C6 C7 C8 C9 -2.2(3)
F6 C102 C103 F7 -0.4(4)
F6 C102 C103 C104 178.5(2)
Br6 C13 C14 C15 -14.4(4)
Br6 C13 C14 N23 168.31(18)
C7 C6 N22 C9 6.7(3)
C7 C8 C9 C10 -163.6(2)
C7 C8 C9 N22 6.5(3)
F7 C103 C104 F8 1.7(4)
F7 C103 C104 C105 -179.5(2)
Br7 C17 C18 Br8 -3.3(3)
Br7 C17 C18 C19 -174.12(17)
C8 C9 C10 C11 -168.6(2)
C8 C9 C10 C101 15.5(4)
C8 C9 N22 C6 -8.1(3)
F8 C104 C105 F9 -1.0(4)
F8 C104 C105 C106 178.2(2)
Br8 C18 C19 C20 20.1(4)
Br8 C18 C19 N24 -165.68(18)
C9 C10 C11 C12 -158.5(3)
C9 C10 C11 N23 25.2(4)
C9 C10 C101 C102 54.8(3)
C9 C10 C101 C106 -125.1(3)
F9 C105 C106 F10 -2.3(4)
F9 C105 C106 C101 178.6(2)
C10 C9 N22 C6 162.4(2)
C10 C11 C12 Br5 14.6(4)
C10 C11 C12 C13 -174.2(3)
C10 C11 N23 C14 172.7(2)
C10 C101 C102 F6 0.5(4)
C10 C101 C102 C103 -179.3(2)
C10 C101 C106 F10 1.5(4)
C10 C101 C106 C105 -179.5(2)
C11 C10 C101 C102 -121.3(3)
C11 C10 C101 C106 58.8(3)
C11 C12 C13 Br6 -171.15(18)
C11 C12 C13 C14 0.0(3)
F11 C152 C153 F12 2.7(4)
F11 C152 C153 C154 -179.0(2)
C12 C11 N23 C14 -4.4(3)
C12 C13 C14 C15 174.7(3)
C12 C13 C14 N23 -2.6(3)
F12 C153 C154 F13 -0.6(4)
F12 C153 C154 C155 178.9(3)
C13 C14 C15 C16 157.2(3)
C13 C14 C15 C151 -21.1(4)
C13 C14 N23 C11 4.4(3)
F13 C154 C155 F14 0.1(4)
F13 C154 C155 C156 178.1(2)
C14 C15 C16 C17 162.8(2)
C14 C15 C16 N24 -23.7(4)
C14 C15 C151 C152 -53.8(3)
C14 C15 C151 C156 125.3(3)
F14 C155 C156 F15 -0.9(4)
F14 C155 C156 C151 178.8(2)
C15 C14 N23 C11 -173.2(2)
C15 C16 C17 Br7 -16.0(4)
C15 C16 C17 C18 171.1(2)
C15 C16 N24 C19 -168.6(2)
C15 C151 C152 F11 -2.5(4)
C15 C151 C152 C153 177.7(2)
C15 C151 C156 F15 1.2(4)
C15 C151 C156 C155 -178.5(2)
C16 C15 C151 C152 127.9(3)
C16 C15 C151 C156 -53.1(3)
C16 C17 C18 Br8 169.77(17)
C16 C17 C18 C19 -1.0(3)
F16 C202 C203 F17 0.2(4)
F16 C202 C203 C204 179.8(3)
C17 C16 N24 C19 5.9(3)
C17 C18 C19 C20 -169.4(2)
C17 C18 C19 N24 4.8(3)
F17 C203 C204 F18 -0.5(5)
F17 C203 C204 C205 179.1(3)
C18 C19 C20 C1 -158.9(3)
C18 C19 C20 C201 22.2(4)
C18 C19 N24 C16 -6.5(3)
F18 C204 C205 F19 -0.9(5)
F18 C204 C205 C206 179.6(3)
C19 C20 C201 C202 61.9(3)
C19 C20 C201 C206 -116.1(3)
F19 C205 C206 F20 0.5(4)
F19 C205 C206 C201 -178.5(3)
C20 C1 C2 Br1 14.5(4)
C20 C1 C2 C3 -173.1(3)
C20 C1 N21 C4 171.1(2)
C20 C19 N24 C16 167.9(2)
C20 C201 C202 F16 3.1(4)
C20 C201 C202 C203 -177.3(3)
C20 C201 C206 F20 -2.4(4)
C20 C201 C206 C205 176.7(3)
N21 C1 C2 Br1 -169.59(18)
N21 C1 C2 C3 2.8(3)
N21 C1 C20 C19 15.5(4)
N21 C1 C20 C201 -165.6(2)
N21 C4 C5 C6 -15.0(4)
N21 C4 C5 C51 167.0(8)
N21 C4 C5 C51B 163.1(7)
N22 C6 C7 Br3 169.45(19)
N22 C6 C7 C8 -2.7(3)
N22 C9 C10 C11 22.5(4)
N22 C9 C10 C101 -153.4(2)
N23 C11 C12 Br5 -168.58(18)
N23 C11 C12 C13 2.6(3)
N23 C14 C15 C16 -25.9(4)
N23 C14 C15 C151 155.8(2)
F4 C55 C56 F5 -4(2)
F4 C55 C56 C51 176.7(13)
F3 C54 C55 F4 0.9(14)
F3 C54 C55 C56 177.8(12)
F2 C53 C54 F3 2.1(13)
F2 C53 C54 C55 179.9(13)
F1 C52 C53 F2 -2.1(17)
F1 C52 C53 C54 177.8(17)
N24 C16 C17 Br7 169.92(17)
N24 C16 C17 C18 -3.0(3)
N24 C19 C20 C1 27.6(4)
N24 C19 C20 C201 -151.4(2)
C51 C5 C6 C7 -16.5(9)
C51 C5 C6 N22 156.9(8)
C51 C52 C53 F2 -179.9(12)
C51 C52 C53 C54 0.0
C52 C51 C56 F5 -180(2)
C52 C51 C56 C55 0.0
C52 C53 C54 F3 -177.8(12)
C52 C53 C54 C55 0.0
C53 C54 C55 F4 -176.9(12)
C53 C54 C55 C56 0.0
C54 C55 C56 F5 180(2)
C54 C55 C56 C51 0.0
C56 C51 C52 F1 -177.8(17)
C56 C51 C52 C53 0.0
C51B C5 C6 C7 -12.6(8)
C51B C5 C6 N22 160.8(7)
C51B C52B C53B C54B 0.0
C51B C52B C53B F2B 179.5(10)
C52B C51B C56B C55B 0.0
C52B C51B C56B F5B 179.8(17)
C52B C53B C54B C55B 0.0
C52B C53B C54B F3B -178.1(10)
C53B C54B C55B C56B 0.0
C53B C54B C55B F4B -179.3(11)
C54B C55B C56B C51B 0.0
C54B C55B C56B F5B -179.8(17)
C56B C51B C52B C53B 0.0
C56B C51B C52B F1B 179.6(15)
F1B C52B C53B C54B -179.7(14)
F1B C52B C53B F2B -0.2(14)
F2B C53B C54B C55B -179.5(10)
F2B C53B C54B F3B 2.4(11)
F3B C54B C55B C56B 178.1(10)
F3B C54B C55B F4B -1.2(12)
F4B C55B C56B C51B 179.3(11)
F4B C55B C56B F5B -0.5(16)
C101 C10 C11 C12 17.4(4)
C101 C10 C11 N23 -158.9(2)
C101 C102 C103 F7 179.5(2)
C101 C102 C103 C104 -1.7(4)
C102 C101 C106 F10 -178.4(2)
C102 C101 C106 C105 0.6(4)
C102 C103 C104 F8 -177.1(2)
C102 C103 C104 C105 1.7(4)
C103 C104 C105 F9 -179.8(2)
C103 C104 C105 C106 -0.5(4)
C104 C105 C106 F10 178.4(2)
C104 C105 C106 C101 -0.6(4)
C106 C101 C102 F6 -179.6(2)
C106 C101 C102 C103 0.6(4)
C151 C15 C16 C17 -18.9(4)
C151 C15 C16 N24 154.5(2)
C151 C152 C153 F12 -177.4(2)
C151 C152 C153 C154 0.8(4)
C152 C151 C156 F15 -179.7(2)
C152 C151 C156 C155 0.6(4)
C152 C153 C154 F13 -178.9(3)
C152 C153 C154 C155 0.6(4)
C153 C154 C155 F14 -179.4(2)
C153 C154 C155 C156 -1.3(4)
C154 C155 C156 F15 -178.9(2)
C154 C155 C156 C151 0.7(4)
C156 C151 C152 F11 178.4(2)
C156 C151 C152 C153 -1.4(4)
C201 C202 C203 F17 -179.5(3)
C201 C202 C203 C204 0.1(5)
C202 C201 C206 F20 179.6(2)
C202 C201 C206 C205 -1.4(4)
C202 C203 C204 F18 179.9(3)
C202 C203 C204 C205 -0.5(5)
C203 C204 C205 F19 179.5(3)
C203 C204 C205 C206 -0.1(5)
C204 C205 C206 F20 -179.9(3)
C204 C205 C206 C201 1.1(5)
C206 C201 C202 F16 -178.8(2)
C206 C201 C202 C203 0.8(4)

loop_
_twin_individual_id
_twin_individual_mass_fraction_refined
1 0.990(4)
2 0.010(4)

_cod_database_fobs_code 2243251
